data_2235745
loop_
_publ_author_name
'Romero, Oscar'
'Ram\'irez, Johana'
'Ter\'an, Joel L.'
'Flores-Alamo, Marcos'
'Ju\'arez, Jorge R.'

_publ_section_title
;
 (<i>R</i>)-3,3-Diethyl-1-(2-hydroxy-1-phenylethyl)piperidin-2-one
;
_journal_coeditor_code BT5939
_journal_issue 8
_journal_name_full 'Acta Crystallographica Section E'
_journal_page_first o2356
_journal_paper_doi 10.1107/S1600536812025433
_journal_volume 68
_journal_year 2012
_chemical_formula_moiety 'C17 H25 N O2'
_chemical_formula_sum 'C17 H25 N O2'
_chemical_formula_weight 275.38
_chemical_name_systematic
;
(<i>R</i>)-3,3-Diethyl-1-(2-hydroxy-1-phenylethyl)piperidin-2-one
;
_space_group_crystal_system monoclinic
_space_group_IT_number 4
_space_group_name_Hall 'P 2yb'
_space_group_name_H-M_alt 'P 1 21 1'
_symmetry_space_group_name_Hall 'P 2yb'
_symmetry_space_group_name_H-M 'P 1 21 1'
_atom_sites_solution_hydrogens geom
_atom_sites_solution_primary direct
_atom_sites_solution_secondary difmap
_cell_angle_alpha 90.0
_cell_angle_beta 91.776(4)
_cell_angle_gamma 90.0
_cell_formula_units_Z 2
_cell_length_a 7.5380(3)
_cell_length_b 12.6705(6)
_cell_length_c 7.9255(4)
_cell_measurement_reflns_used 3593
_cell_measurement_temperature 130(2)
_cell_measurement_theta_max 25.9994
_cell_measurement_theta_min 3.6644
_cell_volume 756.60(6)
_computing_cell_refinement
;
CrysAlis CCD       (Oxford Diffraction, 2009)
;
_computing_data_collection
;
CrysAlis CCD      (Oxford Diffraction, 2009)
;
_computing_data_reduction
;
CrysAlis RED      (Oxford Diffraction, 2009)
;
_computing_molecular_graphics 'Ortep-3 for Windows (Farrugia, 1997)'
_computing_publication_material 'WinGX publication routines (Farrugia, 1999)'
_computing_structure_refinement 'SHELXL97 (Sheldrick, 2008)'
_computing_structure_solution 'SHELXS97 (Sheldrick, 2008)'
_diffrn_ambient_temperature 130(2)
_diffrn_detector_area_resol_mean 10.4685
_diffrn_measured_fraction_theta_full 0.989
_diffrn_measured_fraction_theta_max 0.989
_diffrn_measurement_device_type 'Oxford Diffraction Xcalibur Atlas Gemini'
_diffrn_measurement_method '\w scans'
_diffrn_radiation_monochromator graphite
_diffrn_radiation_type MoK\a
_diffrn_radiation_wavelength 0.71073
_diffrn_reflns_av_R_equivalents 0.0389
_diffrn_reflns_limit_h_max 9
_diffrn_reflns_limit_h_min -9
_diffrn_reflns_limit_k_max 15
_diffrn_reflns_limit_k_min -14
_diffrn_reflns_limit_l_max 9
_diffrn_reflns_limit_l_min -7
_diffrn_reflns_number 5226
_diffrn_reflns_theta_full 26.06
_diffrn_reflns_theta_max 26.06
_diffrn_reflns_theta_min 3.67
_exptl_absorpt_coefficient_mu 0.078
_exptl_absorpt_correction_T_max 0.99
_exptl_absorpt_correction_T_min 0.978
_exptl_absorpt_correction_type analytical
_exptl_absorpt_process_details
;
(CrysAlis PRO; Oxford Diffraction, 2009)
;
_exptl_crystal_colour colorless
_exptl_crystal_density_diffrn 1.209
_exptl_crystal_density_method 'not measured'
_exptl_crystal_description plate
_exptl_crystal_F_000 300
_exptl_crystal_size_max 0.3457
_exptl_crystal_size_mid 0.2815
_exptl_crystal_size_min 0.1332
_refine_diff_density_max 0.367
_refine_diff_density_min -0.296
_refine_ls_extinction_method none
_refine_ls_goodness_of_fit_ref 1.061
_refine_ls_hydrogen_treatment mixed
_refine_ls_matrix_type full
_refine_ls_number_parameters 185
_refine_ls_number_reflns 1552
_refine_ls_number_restraints 1
_refine_ls_restrained_S_all 1.06
_refine_ls_R_factor_all 0.0494
_refine_ls_R_factor_gt 0.0441
_refine_ls_shift/su_max 0
_refine_ls_shift/su_mean 0
_refine_ls_structure_factor_coef Fsqd
_refine_ls_weighting_details 'calc w=1/[\s^2^(Fo^2^)+(0.0844P)^2^] where P=(Fo^2^+2Fc^2^)/3'
_refine_ls_weighting_scheme calc
_refine_ls_wR_factor_ref 0.1141
_reflns_number_gt 1381
_reflns_number_total 1552
_reflns_threshold_expression >2\s(I)
_cod_data_source_file bt5939.cif
_cod_data_source_block I
_cod_original_cell_volume 756.61(6)
_cod_database_code 2235745
_cod_database_fobs_code 2235745

loop_
_space_group_symop_operation_xyz
'x, y, z'
'-x, y+1/2, -z'

loop_
_atom_site_type_symbol
_atom_site_label
_atom_site_fract_x
_atom_site_fract_y
_atom_site_fract_z
_atom_site_U_iso_or_equiv
_atom_site_adp_type
_atom_site_calc_flag
_atom_site_refinement_flags
_atom_site_occupancy
O O1 0.8432(2) 0.61989(14) 0.4209(2) 0.0257(4) Uani d . 1
C C10 0.9135(3) 0.4297(2) 0.2824(3) 0.0194(5) Uani d . 1
H H10 0.9956 0.4778 0.3421 0.023 Uiso calc R 1
O O2 1.1120(2) 0.29608(16) 0.3809(3) 0.0308(5) Uani d . 1
C C12 0.9617(3) 0.4306(2) 0.0986(3) 0.0209(5) Uani d . 1
C C1 0.7126(3) 0.56610(19) 0.3767(3) 0.0201(5) Uani d . 1
N N1 0.7335(3) 0.47186(16) 0.3024(3) 0.0193(5) Uani d . 1
C C11 0.9290(3) 0.3223(2) 0.3708(3) 0.0231(5) Uani d . 1
H H11A 0.8814 0.3263 0.483 0.028 Uiso calc R 1
H H11B 0.8632 0.2691 0.3068 0.028 Uiso calc R 1
C C13 0.9956(4) 0.3401(2) 0.0065(4) 0.0293(6) Uani d . 1
H H13 0.9863 0.2743 0.0576 0.035 Uiso calc R 1
C C8 0.5095(4) 0.7194(2) 0.3363(4) 0.0325(7) Uani d . 1
H H8A 0.3996 0.7502 0.3735 0.039 Uiso calc R 1
H H8B 0.606 0.7618 0.3835 0.039 Uiso calc R 1
C C14 1.0431(4) 0.3466(3) -0.1603(3) 0.0335(7) Uani d . 1
H H14 1.0637 0.2852 -0.2209 0.04 Uiso calc R 1
C C5 0.5857(3) 0.4055(2) 0.2393(3) 0.0264(6) Uani d . 1
H H5A 0.5552 0.355 0.3257 0.032 Uiso calc R 1
H H5B 0.6227 0.3664 0.1413 0.032 Uiso calc R 1
C C2 0.5257(3) 0.6069(2) 0.4118(3) 0.0253(6) Uani d . 1
C C15 1.0601(4) 0.4429(3) -0.2370(3) 0.0336(7) Uani d . 1
H H15 1.0942 0.4472 -0.3486 0.04 Uiso calc R 1
C C17 0.9776(4) 0.5275(2) 0.0182(4) 0.0305(6) Uani d . 1
H H17 0.9552 0.5892 0.0774 0.037 Uiso calc R 1
C C3 0.3739(3) 0.5360(3) 0.3417(4) 0.0313(6) Uani d . 1
H H3A 0.3361 0.4894 0.4307 0.038 Uiso calc R 1
H H3B 0.2736 0.5803 0.3088 0.038 Uiso calc R 1
C C6 0.5155(4) 0.6160(2) 0.6049(3) 0.0297(6) Uani d . 1
H H6A 0.5983 0.67 0.6438 0.036 Uiso calc R 1
H H6B 0.3972 0.6394 0.632 0.036 Uiso calc R 1
C C4 0.4252(3) 0.4704(3) 0.1921(4) 0.0315(6) Uani d . 1
H H4A 0.3276 0.4244 0.1581 0.038 Uiso calc R 1
H H4B 0.4511 0.5161 0.0979 0.038 Uiso calc R 1
C C16 1.0257(4) 0.5336(3) -0.1465(4) 0.0386(7) Uani d . 1
H H16 1.0354 0.5992 -0.198 0.046 Uiso calc R 1
C C9 0.5120(5) 0.7282(3) 0.1467(4) 0.0435(8) Uani d . 1
H H9A 0.5013 0.8009 0.1143 0.065 Uiso calc R 1
H H9B 0.4147 0.6888 0.0975 0.065 Uiso calc R 1
H H9C 0.6218 0.7003 0.1075 0.065 Uiso calc R 1
C C7 0.5558(5) 0.5153(3) 0.7018(4) 0.0397(7) Uani d . 1
H H7A 0.5463 0.5282 0.8205 0.06 Uiso calc R 1
H H7B 0.6741 0.4923 0.6791 0.06 Uiso calc R 1
H H7C 0.4726 0.4615 0.6671 0.06 Uiso calc R 1
H H1O 1.120(5) 0.249(3) 0.448(5) 0.041(10) Uiso d . 1

loop_
_atom_site_aniso_label
_atom_site_aniso_U_11
_atom_site_aniso_U_22
_atom_site_aniso_U_33
_atom_site_aniso_U_12
_atom_site_aniso_U_13
_atom_site_aniso_U_23
O1 0.0195(9) 0.0215(9) 0.0361(9) -0.0021(8) 0.0025(7) -0.0075(8)
C10 0.0156(11) 0.0178(12) 0.0249(12) -0.0015(11) 0.0012(9) -0.0026(10)
O2 0.0233(10) 0.0281(11) 0.0410(11) 0.0065(8) 0.0035(8) 0.0138(9)
C12 0.0132(10) 0.0231(13) 0.0264(12) 0.0017(11) -0.0011(9) -0.0001(11)
C1 0.0220(12) 0.0193(12) 0.0191(10) -0.0027(11) 0.0022(9) 0.0019(10)
N1 0.0150(10) 0.0189(10) 0.0241(10) -0.0002(9) 0.0010(8) -0.0023(8)
C11 0.0199(12) 0.0237(13) 0.0261(12) 0.0015(11) 0.0057(9) 0.0023(10)
C13 0.0348(14) 0.0236(14) 0.0296(13) 0.0064(13) 0.0032(10) 0.0003(12)
C8 0.0245(14) 0.0235(14) 0.0494(18) 0.0044(12) 0.0018(12) 0.0016(13)
C14 0.0383(16) 0.0343(16) 0.0280(14) 0.0090(14) 0.0039(12) -0.0061(13)
C5 0.0186(12) 0.0239(13) 0.0366(14) -0.0026(11) -0.0005(10) -0.0079(11)
C2 0.0196(12) 0.0232(13) 0.0334(13) 0.0009(11) 0.0061(10) -0.0010(11)
C15 0.0328(14) 0.0463(18) 0.0221(12) -0.0049(14) 0.0062(10) 0.0002(12)
C17 0.0358(15) 0.0225(14) 0.0335(14) -0.0033(13) 0.0060(11) 0.0001(12)
C3 0.0152(11) 0.0356(16) 0.0431(15) -0.0001(12) 0.0035(10) -0.0032(13)
C6 0.0262(13) 0.0282(14) 0.0353(14) -0.0004(13) 0.0106(10) -0.0054(12)
C4 0.0174(12) 0.0350(15) 0.0420(15) -0.0029(12) -0.0017(11) -0.0084(13)
C16 0.0516(19) 0.0298(16) 0.0347(15) -0.0089(15) 0.0054(13) 0.0070(13)
C9 0.0451(19) 0.0331(17) 0.0517(19) 0.0011(15) -0.0065(14) 0.0105(14)
C7 0.0446(17) 0.0420(18) 0.0330(15) 0.0031(16) 0.0104(13) 0.0049(14)

loop_
_atom_type_symbol
_atom_type_description
_atom_type_scat_dispersion_real
_atom_type_scat_dispersion_imag
_atom_type_scat_source
C C 0.0033 0.0016 'International Tables Vol C Tables 4.2.6.8 and 6.1.1.4'
H H 0 0 'International Tables Vol C Tables 4.2.6.8 and 6.1.1.4'
N N 0.0061 0.0033 'International Tables Vol C Tables 4.2.6.8 and 6.1.1.4'
O O 0.0106 0.006 'International Tables Vol C Tables 4.2.6.8 and 6.1.1.4'

loop_
_geom_angle_atom_site_label_1
_geom_angle_atom_site_label_2
_geom_angle_atom_site_label_3
_geom_angle
N1 C10 C12 110.53(18)
N1 C10 C11 109.28(19)
C12 C10 C11 115.4(2)
N1 C10 H10 107.1
C12 C10 H10 107.1
C11 C10 H10 107.1
C11 O2 H1O 105(3)
C13 C12 C17 118.0(2)
C13 C12 C10 123.7(2)
C17 C12 C10 118.3(2)
O1 C1 N1 120.7(2)
O1 C1 C2 119.3(2)
N1 C1 C2 120.0(2)
C1 N1 C10 119.4(2)
C1 N1 C5 124.0(2)
C10 N1 C5 116.61(19)
O2 C11 C10 107.05(19)
O2 C11 H11A 110.3
C10 C11 H11A 110.3
O2 C11 H11B 110.3
C10 C11 H11B 110.3
H11A C11 H11B 108.6
C14 C13 C12 120.7(3)
C14 C13 H13 119.6
C12 C13 H13 119.6
C9 C8 C2 116.7(2)
C9 C8 H8A 108.1
C2 C8 H8A 108.1
C9 C8 H8B 108.1
C2 C8 H8B 108.1
H8A C8 H8B 107.3
C15 C14 C13 120.5(3)
C15 C14 H14 119.7
C13 C14 H14 119.7
N1 C5 C4 111.6(2)
N1 C5 H5A 109.3
C4 C5 H5A 109.3
N1 C5 H5B 109.3
C4 C5 H5B 109.3
H5A C5 H5B 108
C1 C2 C6 106.26(19)
C1 C2 C3 114.4(2)
C6 C2 C3 110.0(2)
C1 C2 C8 107.6(2)
C6 C2 C8 108.0(2)
C3 C2 C8 110.3(2)
C14 C15 C16 119.2(2)
C14 C15 H15 120.4
C16 C15 H15 120.4
C16 C17 C12 121.1(3)
C16 C17 H17 119.4
C12 C17 H17 119.4
C4 C3 C2 113.4(2)
C4 C3 H3A 108.9
C2 C3 H3A 108.9
C4 C3 H3B 108.9
C2 C3 H3B 108.9
H3A C3 H3B 107.7
C7 C6 C2 115.2(2)
C7 C6 H6A 108.5
C2 C6 H6A 108.5
C7 C6 H6B 108.5
C2 C6 H6B 108.5
H6A C6 H6B 107.5
C5 C4 C3 109.3(2)
C5 C4 H4A 109.8
C3 C4 H4A 109.8
C5 C4 H4B 109.8
C3 C4 H4B 109.8
H4A C4 H4B 108.3
C17 C16 C15 120.4(3)
C17 C16 H16 119.8
C15 C16 H16 119.8
C8 C9 H9A 109.5
C8 C9 H9B 109.5
H9A C9 H9B 109.5
C8 C9 H9C 109.5
H9A C9 H9C 109.5
H9B C9 H9C 109.5
C6 C7 H7A 109.5
C6 C7 H7B 109.5
H7A C7 H7B 109.5
C6 C7 H7C 109.5
H7A C7 H7C 109.5
H7B C7 H7C 109.5

loop_
_geom_bond_atom_site_label_1
_geom_bond_atom_site_label_2
_geom_bond_distance
O1 C1 1.239(3)
C10 N1 1.471(3)
C10 C12 1.513(3)
C10 C11 1.534(3)
C10 H10 0.98
O2 C11 1.419(3)
O2 H1O 0.80(4)
C12 C13 1.387(4)
C12 C17 1.390(4)
C1 N1 1.343(3)
C1 C2 1.534(3)
N1 C5 1.471(3)
C11 H11A 0.97
C11 H11B 0.97
C13 C14 1.383(4)
C13 H13 0.93
C8 C9 1.508(5)
C8 C2 1.550(4)
C8 H8A 0.97
C8 H8B 0.97
C14 C15 1.371(5)
C14 H14 0.93
C5 C4 1.500(4)
C5 H5A 0.97
C5 H5B 0.97
C2 C6 1.540(3)
C2 C3 1.544(4)
C15 C16 1.384(5)
C15 H15 0.93
C17 C16 1.368(4)
C17 H17 0.93
C3 C4 1.508(4)
C3 H3A 0.97
C3 H3B 0.97
C6 C7 1.515(4)
C6 H6A 0.97
C6 H6B 0.97
C4 H4A 0.97
C4 H4B 0.97
C16 H16 0.93
C9 H9A 0.96
C9 H9B 0.96
C9 H9C 0.96
C7 H7A 0.96
C7 H7B 0.96
C7 H7C 0.96

loop_
_geom_hbond_atom_site_label_D
_geom_hbond_atom_site_label_H
_geom_hbond_atom_site_label_A
_geom_hbond_site_symmetry_A
_geom_hbond_distance_DH
_geom_hbond_distance_HA
_geom_hbond_distance_DA
_geom_hbond_angle_DHA
_geom_hbond_publ_flag
O2 H1O O1 2_746 0.80(4) 1.95(4) 2.745(3) 170(4) y
C8 H8B O1 . 0.97 2.55 2.874(3) 100 ?
C10 H10 O1 . 0.98 2.23 2.707(3) 108 ?
C4 H4A Cg1 1_655 0.96 2.96 3.723(3) 137 y

loop_
_geom_torsion_atom_site_label_1
_geom_torsion_atom_site_label_2
_geom_torsion_atom_site_label_3
_geom_torsion_atom_site_label_4
_geom_torsion
N1 C10 C12 C13 -116.5(3)
C11 C10 C12 C13 8.1(3)
N1 C10 C12 C17 65.3(3)
C11 C10 C12 C17 -170.1(2)
O1 C1 N1 C10 3.5(3)
C2 C1 N1 C10 -174.9(2)
O1 C1 N1 C5 -177.1(2)
C2 C1 N1 C5 4.5(3)
C12 C10 N1 C1 -110.0(2)
C11 C10 N1 C1 121.9(2)
C12 C10 N1 C5 70.6(3)
C11 C10 N1 C5 -57.5(3)
N1 C10 C11 O2 -167.33(19)
C12 C10 C11 O2 67.4(3)
C17 C12 C13 C14 -0.3(4)
C10 C12 C13 C14 -178.5(2)
C12 C13 C14 C15 1.0(5)
C1 N1 C5 C4 26.7(3)
C10 N1 C5 C4 -153.9(2)
O1 C1 C2 C6 -61.8(3)
N1 C1 C2 C6 116.6(2)
O1 C1 C2 C3 176.7(2)
N1 C1 C2 C3 -4.9(3)
O1 C1 C2 C8 53.7(3)
N1 C1 C2 C8 -127.9(2)
C9 C8 C2 C1 67.1(3)
C9 C8 C2 C6 -178.6(2)
C9 C8 C2 C3 -58.4(3)
C13 C14 C15 C16 -1.3(4)
C13 C12 C17 C16 -0.2(4)
C10 C12 C17 C16 178.2(3)
C1 C2 C3 C4 -25.8(4)
C6 C2 C3 C4 -145.3(3)
C8 C2 C3 C4 95.7(3)
C1 C2 C6 C7 -56.3(3)
C3 C2 C6 C7 68.0(3)
C8 C2 C6 C7 -171.5(2)
N1 C5 C4 C3 -55.8(3)
C2 C3 C4 C5 55.9(3)
C12 C17 C16 C15 -0.1(5)
C14 C15 C16 C17 0.8(4)
C1 C5 N1 C10 179.4(3)
